data_4000223
loop_
_publ_author_name
'Plevert, Jacques'
'Gentz, Travis M.'
'Groy, Thomas L.'
'O'Keeffe, Michael'
'Yaghi, Omar M.'

_publ_section_title
;
Layered structures constructed from new linkages of Ge7(O,OH,F)19 clusters
;
_journal_name_full 'Chemistry of Materials'
_journal_year 2003
_chemical_formula_sum 'C12 H37.58 F4 Ge14.8 N6 O35.33'
_chemical_formula_weight 1981.39
_space_group_IT_number 2
_symmetry_cell_setting triclinic
_symmetry_space_group_name_Hall '-P 1'
_symmetry_space_group_name_H-M 'P -1'
_atom_sites_solution_hydrogens geom
_atom_sites_solution_primary direct
_atom_sites_solution_secondary difmap
_cell_angle_alpha 90.7040(10)
_cell_angle_beta 92.6350(10)
_cell_angle_gamma 91.3890(10)
_cell_formula_units_Z 2
_cell_length_a 11.4191(5)
_cell_length_b 12.0525(6)
_cell_length_c 18.1847(8)
_cell_measurement_reflns_used 5785
_cell_measurement_temperature 298(2)
_cell_measurement_theta_max 27.47
_cell_measurement_theta_min 2.43
_cell_volume 2499.1(2)
_diffrn_ambient_temperature 298(2)
_diffrn_detector_area_resol_mean ?
_diffrn_measurement_device_type 'Bruker SMART APEX'
_diffrn_measurement_method '\w scan'
_diffrn_radiation_monochromator graphite
_diffrn_radiation_source 'fine-focus sealed tube'
_diffrn_radiation_type MoK\a
_diffrn_radiation_wavelength 0.71073
_diffrn_reflns_av_R_equivalents 0.0439
_diffrn_reflns_av_sigmaI/netI 0.0612
_diffrn_reflns_limit_h_max 13
_diffrn_reflns_limit_h_min -13
_diffrn_reflns_limit_k_max 14
_diffrn_reflns_limit_k_min -14
_diffrn_reflns_limit_l_max 21
_diffrn_reflns_limit_l_min -21
_diffrn_reflns_number 20461
_diffrn_reflns_theta_max 25.03
_diffrn_reflns_theta_min 1.79
_diffrn_standards_decay_% 0.00
_diffrn_standards_interval_count ?
_diffrn_standards_interval_time ?
_diffrn_standards_number ?
_exptl_absorpt_coefficient_mu 8.869
_exptl_absorpt_correction_T_max 0.4034
_exptl_absorpt_correction_T_min 0.2615
_exptl_absorpt_correction_type empirical
_exptl_absorpt_process_details 'Bruker SADABS'
_exptl_crystal_colour Colorless
_exptl_crystal_density_diffrn 2.633
_exptl_crystal_density_meas ?
_exptl_crystal_density_method 'not measured'
_exptl_crystal_description Plate
_exptl_crystal_F_000 1887
_exptl_crystal_size_max 0.21
_exptl_crystal_size_mid 0.18
_exptl_crystal_size_min 0.05
_refine_ls_extinction_coef ?
_refine_ls_extinction_method none
_refine_ls_goodness_of_fit_ref 0.952
_refine_ls_hydrogen_treatment mixed
_refine_ls_matrix_type full
_refine_ls_number_parameters 664
_refine_ls_number_reflns 8833
_refine_ls_number_restraints 10
_refine_ls_restrained_S_all 0.953
_refine_ls_R_factor_all 0.0473
_refine_ls_R_factor_gt 0.0368
_refine_ls_shift/su_max 0.002
_refine_ls_shift/su_mean 0.000
_refine_ls_structure_factor_coef Fsqd
_refine_ls_weighting_details 'calc w=1/[\s^2^(Fo^2^)+(0.0389P)^2^+0.0000P] where P=(Fo^2^+2Fc^2^)/3'
_refine_ls_weighting_scheme calc
_refine_ls_wR_factor_gt 0.0830
_refine_ls_wR_factor_ref 0.0863
_reflns_number_gt 6946
_reflns_number_total 8833
_reflns_threshold_expression >2sigma(I)
_cod_depositor_comments
;
The following automatic conversions were performed:
'_symmetry_cell_setting' value 'Triclinic' changed to 'triclinic'
according to '/home/saulius/struct/CIF-dictionaries/cif_core.dic'
dictionary named 'cif_core.dic' version 2.4.1 from
2010-06-29.

'_exptl_absorpt_correction_type' value 'Empirical' changed to
'empirical' according to
'/home/saulius/struct/CIF-dictionaries/cif_core.dic' dictionary named
'cif_core.dic' version 2.4.1 from 2010-06-29.

Automatic conversion script
Id: cif_fix_enum 1527 2010-12-29 10:47:43Z saulius 
;
_cod_original_sg_symbol_H-M P-1
_cod_original_formula_sum 'C12 H37.58 F4 Ge14.80 N6 O35.33'
_cod_database_code 4000223

loop_
_symmetry_equiv_pos_as_xyz
'x, y, z'
'-x, -y, -z'

loop_
_atom_site_label
_atom_site_type_symbol
_atom_site_fract_x
_atom_site_fract_y
_atom_site_fract_z
_atom_site_U_iso_or_equiv
_atom_site_adp_type
_atom_site_occupancy
_atom_site_symmetry_multiplicity
_atom_site_calc_flag
_atom_site_refinement_flags
_atom_site_disorder_assembly
_atom_site_disorder_group
Ge1 Ge 0.69236(4) 0.38312(4) 0.33850(3) 0.01630(11) Uani 1 1 d . . .
Ge2 Ge 1.00579(4) 0.07710(4) 0.24199(3) 0.01682(11) Uani 1 1 d . . .
Ge3 Ge 0.87585(4) 0.08155(4) 0.38788(3) 0.02084(12) Uani 1 1 d . . .
Ge4 Ge 0.81236(4) 0.25132(4) 0.21748(2) 0.01537(11) Uani 1 1 d . . .
Ge5 Ge 1.06946(4) 0.32187(4) 0.26241(3) 0.01761(12) Uani 1 1 d . . .
Ge6 Ge 0.93193(4) 0.31774(4) 0.40169(3) 0.02047(12) Uani 1 1 d . . .
Ge7 Ge 0.63307(4) 0.13772(4) 0.31718(3) 0.01801(12) Uani 1 1 d . . .
Ge8 Ge 0.83826(5) 0.26574(5) 0.04317(3) 0.02414(18) Uani 0.7908(13) 1 d P . .
F1A F 0.9946(2) 0.3837(2) 0.48561(14) 0.0300(7) Uani 1 1 d . . .
O1B O 0.6790(2) 0.1596(2) 0.23033(16) 0.0179(7) Uani 1 1 d . . .
O1C O 0.7588(2) 0.2780(2) 0.12218(15) 0.0175(7) Uani 1 1 d . . .
O1D O 0.9358(3) 0.1883(2) 0.44695(16) 0.0234(8) Uani 1 1 d . . .
O1E O 0.8926(2) 0.1250(2) 0.18630(15) 0.0177(7) Uani 1 1 d . . .
O1F O 1.1119(2) 0.1830(2) 0.26281(17) 0.0219(8) Uani 1 1 d . . .
O1G O 0.8659(2) 0.2250(2) 0.31979(15) 0.0175(7) Uani 1 1 d . . .
O1H O 0.7322(2) 0.3783(2) 0.24834(16) 0.0204(8) Uani 1 1 d . . .
O1I O 1.0521(2) 0.3685(2) 0.35218(16) 0.0234(8) Uani 1 1 d . . .
O1J O 0.9653(2) 0.0169(2) 0.32410(17) 0.0233(8) Uani 1 1 d . . .
O1K O 0.8094(2) 0.4039(2) 0.40348(16) 0.0188(8) Uani 1 1 d . . .
O1L O 0.7241(2) 0.0569(2) 0.37425(17) 0.0245(8) Uani 1 1 d . . .
O1M O 0.7573(3) 0.3297(3) -0.02463(16) 0.0273(9) Uani 1 1 d . . .
O1N O 1.1927(2) 0.3877(2) 0.22910(17) 0.0227(8) Uani 1 1 d . . .
O1O O 0.4953(2) 0.0731(2) 0.31513(18) 0.0251(8) Uani 1 1 d . . .
O1P O 0.6108(2) 0.2649(2) 0.36305(16) 0.0205(8) Uani 1 1 d . . .
O1Q O 0.9475(2) 0.3434(2) 0.20459(16) 0.0188(8) Uani 1 1 d . . .
O1R O 0.9761(4) 0.3264(5) 0.0566(2) 0.0556(17) Uani 0.7908(13) 1 d P . .
H1RA H 0.9890 0.3399 0.1006 0.083 Uiso 0.7908(13) 1 calc PR . .
O1S O 0.8599(5) 0.1275(4) 0.0156(3) 0.0662(17) Uani 0.7908(13) 1 d P . .
H1SA H 0.8486 0.1215 -0.0291 0.099 Uiso 0.7908(13) 1 calc PR . .
F1T F 0.8945(3) -0.0251(2) 0.45648(17) 0.0456(9) Uani 1 1 d . . .
GeA Ge 0.19408(4) 0.89148(4) 0.21309(3) 0.01696(11) Uani 1 1 d . . .
GeB Ge 0.26672(4) 0.51600(4) 0.23554(3) 0.01729(12) Uani 1 1 d . . .
GeC Ge 0.52193(4) 0.75324(4) 0.18686(3) 0.02050(12) Uani 1 1 d . . .
GeD Ge 0.44013(4) 0.94694(4) 0.27876(3) 0.01890(12) Uani 1 1 d . . .
GeE Ge 0.50921(4) 0.57282(4) 0.30198(3) 0.01740(12) Uani 1 1 d . . .
GeF Ge 0.29063(4) 0.70083(4) 0.11845(3) 0.01882(12) Uani 1 1 d . . .
GeG Ge 0.30963(4) 0.73361(4) 0.32676(3) 0.01670(11) Uani 1 1 d . . .
F2A F 0.2504(2) 0.7355(2) 0.41708(14) 0.0261(7) Uani 1 1 d . . .
O2B O 0.1804(2) 0.8152(2) 0.29163(16) 0.0197(8) Uani 1 1 d . . .
O2C O 0.4381(2) 0.6548(2) 0.36220(16) 0.0220(8) Uani 1 1 d . . .
F2D F 0.6554(2) 0.7684(2) 0.13669(15) 0.0335(8) Uani 1 1 d . . .
O2E O 0.2235(2) 0.5995(2) 0.30632(16) 0.0202(8) Uani 1 1 d . . .
O2F O 0.3178(2) 0.9815(2) 0.22122(17) 0.0222(8) Uani 1 1 d . . .
O2G O 0.5464(2) 0.8883(2) 0.22599(17) 0.0237(8) Uani 1 1 d . . .
O2H O 0.5883(2) 0.6436(2) 0.23703(18) 0.0255(8) Uani 1 1 d . . .
O2I O 0.2446(3) 0.5691(2) 0.14747(17) 0.0252(8) Uani 1 1 d . . .
O2J O 0.0715(2) 0.9718(2) 0.19314(16) 0.0226(8) Uani 1 1 d . . .
O2K O 0.3938(2) 0.8679(2) 0.35124(16) 0.0209(8) Uani 1 1 d . . .
O2L O 0.3684(2) 0.7321(2) 0.22840(16) 0.0192(8) Uani 1 1 d . . .
O2M O 0.6077(3) 0.4982(2) 0.35574(16) 0.0237(8) Uani 1 1 d . . .
O2N O 0.4392(3) 0.7299(2) 0.10308(16) 0.0237(8) Uani 1 1 d . . .
O2O O 0.4150(2) 0.4792(2) 0.25018(16) 0.0208(8) Uani 1 1 d . . .
O2P O 0.1959(3) 0.8116(2) 0.13287(17) 0.0246(8) Uani 1 1 d . . .
N3A N 1.0009(3) 0.7820(3) 0.3934(2) 0.0300(11) Uani 1 1 d . . .
H3AA H 1.0456 0.8116 0.3619 0.036 Uiso 1 1 calc R A .
H3AB H 1.0209 0.7853 0.4395 0.036 Uiso 1 1 calc R . .
C3A C 0.8898(6) 0.7255(6) 0.3682(4) 0.076(2) Uani 0.586(5) 1 d PD A -1
H3A1 H 0.8255 0.7610 0.3915 0.091 Uiso 0.586(5) 1 calc PR A -1
H3A2 H 0.8911 0.6490 0.3842 0.091 Uiso 0.586(5) 1 calc PR A -1
C3B C 0.8677(8) 0.7267(8) 0.2876(5) 0.042(2) Uiso 0.586(5) 1 d PD A -1
H3B1 H 0.8867 0.7997 0.2689 0.050 Uiso 0.586(5) 1 calc PR A -1
H3B2 H 0.7854 0.7102 0.2755 0.050 Uiso 0.586(5) 1 calc PR A -1
C3C C 0.9459(8) 0.6368(8) 0.2507(5) 0.043(2) Uiso 0.586(5) 1 d PD A -1
H3C1 H 1.0279 0.6579 0.2597 0.051 Uiso 0.586(5) 1 calc PR A -1
H3C2 H 0.9327 0.5659 0.2740 0.051 Uiso 0.586(5) 1 calc PR A -1
C3D C 0.9217(5) 0.6232(5) 0.1700(3) 0.0540(19) Uani 0.586(5) 1 d PD A -1
H3D1 H 0.9235 0.6956 0.1473 0.065 Uiso 0.586(5) 1 calc PR A -1
H3D2 H 0.9828 0.5795 0.1494 0.065 Uiso 0.586(5) 1 calc PR A -1
C3A' C 0.8898(6) 0.7255(6) 0.3682(4) 0.076(2) Uani 0.41 1 d PD A -2
H3A3 H 0.8319 0.7813 0.3576 0.091 Uiso 0.414(5) 1 calc PR A -2
H3A4 H 0.8619 0.6808 0.4081 0.091 Uiso 0.414(5) 1 calc PR A -2
C3B' C 0.8981(12) 0.6489(11) 0.2983(7) 0.042(2) Uiso 0.41 1 d PD A -2
H3B3 H 0.9653 0.6017 0.3049 0.050 Uiso 0.414(5) 1 calc PR A -2
H3B4 H 0.8284 0.6014 0.2931 0.050 Uiso 0.414(5) 1 calc PR A -2
C3C' C 0.9097(12) 0.7137(11) 0.2305(7) 0.043(2) Uiso 0.41 1 d PD A -2
H3C3 H 0.9786 0.7625 0.2342 0.051 Uiso 0.414(5) 1 calc PR A -2
H3C4 H 0.8410 0.7577 0.2204 0.051 Uiso 0.414(5) 1 calc PR A -2
C3D' C 0.9217(5) 0.6232(5) 0.1700(3) 0.0540(19) Uani 0.41 1 d PD A -2
H3D3 H 0.9509 0.6568 0.1261 0.065 Uiso 0.414(5) 1 calc PR A -2
H3D4 H 0.9774 0.5686 0.1872 0.065 Uiso 0.414(5) 1 calc PR A -2
N3B N 0.8070(3) 0.5684(3) 0.1525(2) 0.0394(13) Uani 1 1 d . . .
H3BC H 0.7631 0.5484 0.1874 0.047 Uiso 1 1 calc R A .
H3BD H 0.7840 0.5563 0.1074 0.047 Uiso 1 1 calc R . .
N4A N 0.2221(4) 0.4978(3) 0.4505(2) 0.0354(12) Uani 1 1 d . . .
H4A1 H 0.1691 0.4682 0.4208 0.042 Uiso 1 1 calc R . .
H4A2 H 0.2096 0.5599 0.4721 0.042 Uiso 1 1 calc R . .
C4A C 0.3330(5) 0.4425(5) 0.4642(3) 0.0487(17) Uani 1 1 d . . .
H4A3 H 0.3434 0.4277 0.5164 0.058 Uiso 1 1 calc R . .
H4A4 H 0.3969 0.4915 0.4507 0.058 Uiso 1 1 calc R . .
C4B C 0.3382(6) 0.3381(6) 0.4228(4) 0.074(2) Uani 1 1 d . B .
H4B1 H 0.4199 0.3199 0.4182 0.089 Uiso 1 1 calc R . .
H4B2 H 0.3046 0.3490 0.3735 0.089 Uiso 1 1 calc R . .
C4C C 0.2760(7) 0.2412(5) 0.4559(4) 0.079(3) Uani 1 1 d D . .
H4C1 H 0.1969 0.2637 0.4649 0.095 Uiso 1 1 calc R B .
H4C2 H 0.3145 0.2281 0.5035 0.095 Uiso 1 1 calc R . .
C4D C 0.2666(8) 0.1280(8) 0.4134(5) 0.132(4) Uani 0.633(7) 1 d PD B -3
H4D1 H 0.1847 0.1104 0.4009 0.159 Uiso 0.633(7) 1 calc PR B -3
H4D2 H 0.3071 0.1345 0.3679 0.159 Uiso 0.633(7) 1 calc PR B -3
N4B N 0.3166(6) 0.0380(6) 0.4564(4) 0.048(2) Uani 0.633(7) 1 d PD B -3
H4B3 H 0.3466 0.0511 0.5000 0.058 Uiso 0.633(7) 1 calc PR B -3
H4B4 H 0.3160 -0.0282 0.4383 0.058 Uiso 0.633(7) 1 calc PR B -3
C4D' C 0.2666(8) 0.1280(8) 0.4134(5) 0.132(4) Uani 0.37 1 d PD B -4
H4D3 H 0.3484 0.1106 0.4090 0.159 Uiso 0.367(7) 1 calc PR B -4
H4D4 H 0.2403 0.1507 0.3646 0.159 Uiso 0.367(7) 1 calc PR B -4
N4B' N 0.2051(11) 0.0037(10) 0.4181(7) 0.048(2) Uani 0.37 1 d PD B -4
H4B5 H 0.1618 -0.0124 0.4541 0.058 Uiso 0.367(7) 1 calc PR B -4
H4B6 H 0.2162 -0.0452 0.3845 0.058 Uiso 0.367(7) 1 calc PR B -4
N5A N 0.5169(3) 0.3358(3) 0.1332(2) 0.0346(12) Uani 1 1 d . . .
H5AA H 0.5730 0.3726 0.1563 0.041 Uiso 1 1 calc R . .
H5AB H 0.4884 0.2764 0.1520 0.041 Uiso 1 1 calc R . .
C5A C 0.4693(5) 0.3748(4) 0.0610(3) 0.0355(14) Uani 1 1 d . . .
H5AC H 0.3861 0.3874 0.0645 0.043 Uiso 1 1 calc R . .
H5AD H 0.4779 0.3168 0.0244 0.043 Uiso 1 1 calc R . .
C5B C 0.5274(4) 0.4788(4) 0.0355(3) 0.0300(13) Uani 1 1 d . . .
H5BA H 0.6095 0.4651 0.0287 0.036 Uiso 1 1 calc R . .
H5BB H 0.5232 0.5358 0.0734 0.036 Uiso 1 1 calc R . .
N6A N 0.7147(4) -0.0083(4) 0.1098(3) 0.0604(16) Uani 1 1 d . . .
H6AA H 0.7432 -0.0688 0.0936 0.073 Uiso 1 1 calc R . .
H6AB H 0.7487 0.0264 0.1468 0.073 Uiso 1 1 calc R . .
C6A C 0.6097(6) 0.0352(5) 0.0748(4) 0.079(3) Uani 1 1 d . . .
H6AC H 0.5511 0.0414 0.1115 0.094 Uiso 1 1 calc R . .
H6AD H 0.6275 0.1095 0.0580 0.094 Uiso 1 1 calc R . .
C6B C 0.5601(6) -0.0279(5) 0.0142(4) 0.078(2) Uani 1 1 d . . .
H6BA H 0.5444 -0.1036 0.0292 0.094 Uiso 1 1 calc R . .
H6BB H 0.6146 -0.0296 -0.0251 0.094 Uiso 1 1 calc R . .
O1W O 0.8291(4) 0.5629(4) -0.0008(2) 0.0727(15) Uani 1 1 d . . .
O2W O 0.3274(4) 0.1957(4) 0.1614(3) 0.0710(15) Uani 1 1 d . . .
O3W O 0.5239(6) 0.1460(7) 0.5047(3) 0.152(3) Uani 1 1 d . . .
O4W O 0.1606(11) 0.1440(11) 0.0157(7) 0.135(5) Uani 0.50 1 d P . .
O5W O 0.037(2) 0.087(2) -0.0502(15) 0.132(9) Uiso 0.25 1 d P . .

loop_
_atom_site_aniso_label
_atom_site_aniso_U_11
_atom_site_aniso_U_22
_atom_site_aniso_U_33
_atom_site_aniso_U_23
_atom_site_aniso_U_13
_atom_site_aniso_U_12
Ge1 0.0142(2) 0.0151(2) 0.0196(2) -0.0018(2) 0.00025(19) 0.00209(18)
Ge2 0.0140(2) 0.0151(2) 0.0214(3) -0.0006(2) 0.0011(2) 0.00242(18)
Ge3 0.0166(2) 0.0239(3) 0.0222(3) -0.0020(2) 0.0010(2) 0.0024(2)
Ge4 0.0130(2) 0.0157(2) 0.0174(2) -0.0006(2) -0.00025(19) 0.00214(18)
Ge5 0.0139(2) 0.0163(2) 0.0224(3) -0.0009(2) 0.0007(2) -0.00129(18)
Ge6 0.0157(2) 0.0194(2) 0.0267(3) 0.0029(2) 0.0026(2) 0.00397(19)
Ge7 0.0145(2) 0.0161(2) 0.0233(3) -0.0009(2) 0.0015(2) -0.00049(19)
Ge8 0.0205(3) 0.0349(4) 0.0174(3) -0.0001(3) 0.0013(3) 0.0069(3)
F1A 0.0284(14) 0.0311(15) 0.0304(15) -0.0043(13) -0.0012(13) 0.0033(12)
O1B 0.0145(14) 0.0169(15) 0.0222(17) -0.0011(13) 0.0000(13) -0.0006(12)
O1C 0.0157(14) 0.0250(16) 0.0117(15) 0.0031(13) -0.0022(12) 0.0036(13)
O1D 0.0257(16) 0.0223(16) 0.0218(17) 0.0039(14) -0.0046(14) 0.0046(14)
O1E 0.0167(14) 0.0199(15) 0.0163(16) -0.0040(13) -0.0011(13) 0.0037(13)
O1F 0.0135(14) 0.0191(16) 0.0328(19) -0.0018(14) -0.0033(14) 0.0013(13)
O1G 0.0158(14) 0.0182(15) 0.0185(16) 0.0031(13) 0.0007(13) 0.0019(12)
O1H 0.0197(15) 0.0185(15) 0.0233(17) 0.0011(14) 0.0024(14) 0.0040(13)
O1I 0.0159(15) 0.0282(17) 0.0258(18) -0.0066(15) 0.0007(14) -0.0059(13)
O1J 0.0244(16) 0.0189(16) 0.0276(18) 0.0014(14) 0.0073(14) 0.0063(13)
O1K 0.0157(14) 0.0190(15) 0.0214(17) -0.0035(13) -0.0035(13) 0.0054(12)
O1L 0.0184(15) 0.0221(16) 0.0330(19) 0.0075(15) 0.0009(14) 0.0000(13)
O1M 0.0392(18) 0.0275(17) 0.0152(17) -0.0055(14) -0.0034(15) 0.0122(15)
O1N 0.0177(15) 0.0194(16) 0.0312(18) -0.0021(14) 0.0082(14) -0.0070(13)
O1O 0.0172(15) 0.0156(16) 0.042(2) -0.0083(15) 0.0005(15) -0.0016(13)
O1P 0.0200(15) 0.0178(15) 0.0240(17) -0.0054(14) 0.0093(13) -0.0030(13)
O1Q 0.0185(15) 0.0199(15) 0.0179(16) 0.0021(13) 0.0004(13) 0.0015(13)
O1R 0.023(2) 0.127(5) 0.016(2) 0.008(3) 0.000(2) -0.022(3)
O1S 0.133(5) 0.044(3) 0.022(3) -0.008(2) -0.008(3) 0.049(3)
F1T 0.0496(18) 0.0429(18) 0.0452(19) 0.0116(15) 0.0051(16) 0.0068(15)
GeA 0.0148(2) 0.0161(2) 0.0201(3) -0.0020(2) 0.0014(2) 0.00243(19)
GeB 0.0146(2) 0.0164(2) 0.0208(3) -0.0004(2) 0.0008(2) -0.00080(19)
GeC 0.0186(2) 0.0167(2) 0.0263(3) -0.0007(2) 0.0021(2) 0.00199(19)
GeD 0.0146(2) 0.0156(2) 0.0265(3) -0.0015(2) 0.0017(2) -0.00056(19)
GeE 0.0140(2) 0.0156(2) 0.0226(3) -0.0008(2) -0.0006(2) 0.00321(18)
GeF 0.0214(2) 0.0172(2) 0.0183(2) 0.0000(2) 0.0034(2) 0.0049(2)
GeG 0.0151(2) 0.0148(2) 0.0205(2) -0.0005(2) 0.0033(2) 0.00217(18)
F2A 0.0255(13) 0.0302(14) 0.0234(14) 0.0013(12) 0.0088(12) 0.0034(12)
O2B 0.0126(14) 0.0202(16) 0.0270(17) 0.0024(14) 0.0061(13) 0.0053(12)
O2C 0.0219(16) 0.0248(17) 0.0197(17) -0.0002(14) 0.0014(14) 0.0079(13)
F2D 0.0261(14) 0.0330(15) 0.0426(17) 0.0027(14) 0.0136(13) 0.0022(12)
O2E 0.0142(14) 0.0205(16) 0.0263(17) -0.0007(14) 0.0034(13) 0.0012(13)
O2F 0.0172(15) 0.0236(16) 0.0259(18) 0.0044(14) 0.0008(14) 0.0006(13)
O2G 0.0166(15) 0.0186(16) 0.0359(19) -0.0044(15) 0.0046(14) -0.0023(13)
O2H 0.0194(15) 0.0221(16) 0.0361(19) 0.0045(15) 0.0078(14) 0.0070(13)
O2I 0.0319(17) 0.0195(16) 0.0229(17) 0.0026(14) -0.0075(15) -0.0083(14)
O2J 0.0200(15) 0.0248(17) 0.0233(17) -0.0045(14) 0.0007(14) 0.0083(13)
O2K 0.0195(15) 0.0173(15) 0.0256(17) -0.0026(14) 0.0003(14) -0.0006(13)
O2L 0.0121(14) 0.0199(16) 0.0259(17) -0.0017(14) 0.0051(13) -0.0004(12)
O2M 0.0275(16) 0.0197(16) 0.0236(18) -0.0030(14) -0.0049(14) 0.0118(14)
O2N 0.0246(16) 0.0286(17) 0.0183(17) 0.0009(14) 0.0039(14) 0.0003(14)
O2O 0.0153(14) 0.0198(16) 0.0270(18) -0.0079(14) -0.0035(13) 0.0067(13)
O2P 0.0232(16) 0.0248(17) 0.0254(18) -0.0027(15) -0.0070(14) 0.0082(14)
N3A 0.030(2) 0.045(3) 0.015(2) 0.0020(19) 0.0011(18) -0.002(2)
C3A 0.066(4) 0.099(5) 0.061(4) -0.020(4) 0.023(4) -0.041(4)
C3D 0.038(3) 0.062(4) 0.062(4) -0.011(3) 0.011(3) -0.012(3)
C3A' 0.066(4) 0.099(5) 0.061(4) -0.020(4) 0.023(4) -0.041(4)
C3D' 0.038(3) 0.062(4) 0.062(4) -0.011(3) 0.011(3) -0.012(3)
N3B 0.035(2) 0.043(3) 0.040(3) -0.005(2) 0.000(2) -0.003(2)
N4A 0.049(3) 0.029(2) 0.027(2) -0.005(2) 0.000(2) -0.004(2)
C4A 0.042(3) 0.067(4) 0.037(3) 0.003(3) 0.000(3) -0.009(3)
C4B 0.050(4) 0.119(6) 0.056(4) 0.010(4) 0.012(3) 0.040(4)
C4C 0.133(6) 0.055(4) 0.052(4) 0.015(4) 0.016(4) 0.029(4)
C4D 0.141(8) 0.156(9) 0.101(7) -0.042(7) -0.001(6) 0.077(7)
N4B 0.065(4) 0.048(4) 0.033(4) 0.001(3) 0.000(3) 0.013(4)
C4D' 0.141(8) 0.156(9) 0.101(7) -0.042(7) -0.001(6) 0.077(7)
N4B' 0.065(4) 0.048(4) 0.033(4) 0.001(3) 0.000(3) 0.013(4)
N5A 0.037(2) 0.036(2) 0.030(2) 0.003(2) -0.008(2) -0.002(2)
C5A 0.041(3) 0.033(3) 0.031(3) 0.000(2) -0.006(2) 0.003(2)
C5B 0.034(3) 0.029(3) 0.028(3) -0.001(2) 0.003(2) 0.004(2)
N6A 0.086(4) 0.036(3) 0.055(3) -0.004(2) -0.038(3) -0.015(3)
C6A 0.097(5) 0.036(4) 0.098(6) 0.006(4) -0.032(5) -0.002(4)
C6B 0.103(5) 0.049(4) 0.077(5) 0.012(4) -0.041(4) -0.023(4)
O1W 0.081(3) 0.079(3) 0.056(3) -0.022(3) 0.011(2) -0.020(3)
O2W 0.056(3) 0.062(3) 0.099(3) 0.033(3) 0.029(3) 0.007(2)
O3W 0.132(5) 0.267(8) 0.051(4) -0.009(5) -0.015(4) -0.057(6)
O4W 0.139(9) 0.158(10) 0.111(9) -0.052(8) -0.006(8) 0.097(8)
